data_7042778
loop_
_publ_author_name
'Suzuki, Tatsuya'
'Masuda, Hideki'
'Fryzuk, Michael D.'

_publ_section_title
;
 Variable Coordination Geometries via an
 Amine-Tethered-Enamidophosphinimine Ligand on Cobalt
;
_journal_name_full 'Dalton Trans.'
_journal_paper_doi 10.1039/C7DT00930E
_journal_year 2017
_chemical_formula_moiety 'C24 H54 Co N3 P Si2'
_chemical_formula_sum 'C24 H54 Co N3 P Si2'
_chemical_formula_weight 530.79
_space_group_crystal_system triclinic
_space_group_IT_number 2
_space_group_name_Hall '-P 1'
_space_group_name_H-M_alt 'P -1'
_symmetry_Int_Tables_number 2
_symmetry_space_group_name_Hall '-P 1'
_symmetry_space_group_name_H-M 'P -1'
_atom_sites_solution_primary direct
_audit_creation_date 2016-12-12
_audit_creation_method
;
Olex2 1.2
(compiled 2016.09.09 svn.r3337 for OlexSys, GUI svn.r5227)
;
_audit_update_record
;
2016-12-12 deposited with the CCDC.
2017-04-24 downloaded from the CCDC.
;
_cell_angle_alpha 81.580(2)
_cell_angle_beta 84.062(2)
_cell_angle_gamma 80.956(2)
_cell_formula_units_Z 2
_cell_length_a 10.9373(5)
_cell_length_b 11.4001(5)
_cell_length_c 12.5228(6)
_cell_measurement_reflns_used 9997
_cell_measurement_temperature 90
_cell_measurement_theta_max 31.16
_cell_measurement_theta_min 2.61
_cell_volume 1520.21(12)
_computing_molecular_graphics 'Olex2 (Dolomanov et al., 2009)'
_computing_publication_material 'Olex2 (Dolomanov et al., 2009)'
_computing_structure_refinement 'olex2.refine (Bourhis et al., 2015)'
_computing_structure_solution 'SIR2004 (Burla et al., 2007)'
_diffrn_ambient_temperature 90
_diffrn_measured_fraction_theta_full 0.9947
_diffrn_measured_fraction_theta_max 0.9947
_diffrn_measurement_device_type 'Bruker APEX-II CCD'
_diffrn_measurement_method '\f and \w scans'
_diffrn_radiation_type 'Mo K\a'
_diffrn_radiation_wavelength 0.71073
_diffrn_reflns_av_R_equivalents 0.0549
_diffrn_reflns_av_unetI/netI 0.0537
_diffrn_reflns_limit_h_max 15
_diffrn_reflns_limit_h_min -15
_diffrn_reflns_limit_k_max 16
_diffrn_reflns_limit_k_min -16
_diffrn_reflns_limit_l_max 18
_diffrn_reflns_limit_l_min -14
_diffrn_reflns_number 40788
_diffrn_reflns_theta_full 31.3032
_diffrn_reflns_theta_max 31.30
_diffrn_reflns_theta_min 2.29
_diffrn_standards_number 0
_exptl_absorpt_coefficient_mu 0.712
_exptl_absorpt_correction_T_max 0.7462
_exptl_absorpt_correction_T_min 0.6784
_exptl_absorpt_correction_type multi-scan
_exptl_absorpt_process_details
;
SADABS-2014/5 (Bruker,2014/5) was used for absorption correction.
wR2(int) was 0.1302 before and 0.0555 after correction.
The Ratio of minimum to maximum transmission is 0.9091.
The \l/2 correction factor is 0.00150.
;
_exptl_crystal_colour green
_exptl_crystal_colour_primary green
_exptl_crystal_density_diffrn 1.1595
_exptl_crystal_description block
_exptl_crystal_F_000 579.3516
_exptl_crystal_size_max 0.22
_exptl_crystal_size_mid 0.13
_exptl_crystal_size_min 0.12
_refine_diff_density_max 0.5882
_refine_diff_density_min -0.4746
_refine_diff_density_rms 0.1130
_refine_ls_d_res_high 0.6840
_refine_ls_d_res_low 8.8849
_refine_ls_goodness_of_fit_ref 1.0251
_refine_ls_hydrogen_treatment constr
_refine_ls_matrix_type full
_refine_ls_number_constraints 76
_refine_ls_number_parameters 291
_refine_ls_number_reflns 9904
_refine_ls_number_restraints 0
_refine_ls_restrained_S_all 1.0251
_refine_ls_R_factor_all 0.0537
_refine_ls_R_factor_gt 0.0367
_refine_ls_shift/su_max 0.0000
_refine_ls_shift/su_mean 0.0000
_refine_ls_structure_factor_coef Fsqd
_refine_ls_weighting_details 'w=1/[\s^2^(Fo^2^)+(0.0349P)^2^+0.3397P] where P=(Fo^2^+2Fc^2^)/3'
_refine_ls_weighting_scheme calc
_refine_ls_wR_factor_gt 0.0800
_refine_ls_wR_factor_ref 0.0881
_reflns_Friedel_coverage 0.0
_reflns_limit_h_max 15
_reflns_limit_h_min -15
_reflns_limit_k_max 16
_reflns_limit_k_min -16
_reflns_limit_l_max 18
_reflns_limit_l_min 0
_reflns_number_gt 7749
_reflns_number_total 9904
_reflns_threshold_expression I>=2u(I)
_cod_data_source_file c7dt00930e2.cif
_cod_data_source_block mf1354
_cod_database_code 7042778
_olex2_refinement_description
;
1. Fixed Uiso
 At 1.2 times of:
  All C(H) groups, All C(H,H) groups
 At 1.5 times of:
  All C(H,H,H) groups
2.a Ternary CH refined with riding coordinates:
 C12(H12), C15(H15)
2.b Secondary CH2 refined with riding coordinates:
 C5(H5a,H5b), C2(H2a,H2b), C8(H8a,H8b), C4(H4a,H4b), C6(H6a,H6b), C21(H21a,
 H21b), C9(H9a,H9b), C10(H10a,H10b)
2.c Idealised Me refined as rotating group:
 C19(H19a,H19b,H19c), C20(H20a,H20b,H20c), C18(H18a,H18b,H18c), C16(H16a,H16b,
 H16c), C3(H3a,H3b,H3c), C17(H17a,H17b,H17c), C13(H13a,H13b,H13c), C1(H1a,H1b,
 H1c), C14(H14a,H14b,H14c), C23(H23a,H23b,H23c), C24(H24a,H24b,H24c), C22(H22a,
 H22b,H22c)
;
_olex2_submission_special_instructions 'No special instructions were received'

loop_
_space_group_symop_id
_space_group_symop_operation_xyz
1 x,y,z
2 -x,-y,-z

loop_
_atom_site_label
_atom_site_type_symbol
_atom_site_fract_x
_atom_site_fract_y
_atom_site_fract_z
_atom_site_U_iso_or_equiv
_atom_site_adp_type
_atom_site_occupancy
_atom_site_refinement_flags_posn
Co01 Co 0.251485(17) 0.361099(17) 0.331597(16) 0.01081(5) Uani 1.000000 .
P1 P 0.31091(3) 0.22211(3) 0.12594(3) 0.01084(8) Uani 1.000000 .
Si1 Si 0.04266(4) 0.29615(4) 0.20613(3) 0.01285(8) Uani 1.000000 .
Si2 Si 0.26030(4) 0.18302(4) 0.57042(4) 0.01761(9) Uani 1.000000 .
N1 N 0.42947(11) 0.36037(11) 0.29132(10) 0.0122(2) Uani 1.000000 .
N3 N 0.26849(11) 0.55206(11) 0.34494(10) 0.0123(2) Uani 1.000000 .
N2 N 0.20233(10) 0.28611(11) 0.20441(10) 0.0114(2) Uani 1.000000 .
C5 C 0.38403(13) 0.52008(13) 0.40235(12) 0.0151(3) Uani 1.000000 .
C7 C 0.50095(12) 0.28254(12) 0.23346(12) 0.0117(3) Uani 1.000000 .
C2 C 0.16846(14) 0.61462(14) 0.41507(13) 0.0172(3) Uani 1.000000 .
C8 C 0.64146(13) 0.25572(14) 0.23582(13) 0.0157(3) Uani 1.000000 .
C4 C 0.29493(14) 0.62671(13) 0.23967(12) 0.0155(3) Uani 1.000000 .
C19 C -0.01814(14) 0.32277(15) 0.06860(13) 0.0199(3) Uani 1.000000 .
C20 C -0.03514(14) 0.42984(14) 0.27181(14) 0.0199(3) Uani 1.000000 .
C6 C 0.48619(13) 0.44605(13) 0.33820(12) 0.0147(3) Uani 1.000000 .
C12 C 0.30963(14) 0.30610(14) -0.01129(12) 0.0168(3) Uani 1.000000 .
C15 C 0.29905(14) 0.06717(13) 0.10730(12) 0.0155(3) Uani 1.000000 .
C21 C 0.16969(14) 0.29749(14) 0.47900(12) 0.0161(3) Uani 1.000000 .
C11 C 0.46121(13) 0.21029(13) 0.16830(12) 0.0139(3) Uani 1.000000 .
C18 C -0.01600(14) 0.16047(14) 0.28534(13) 0.0186(3) Uani 1.000000 .
C9 C 0.68273(14) 0.18183(15) 0.14265(15) 0.0226(3) Uani 1.000000 .
C10 C 0.56991(14) 0.12012(15) 0.13198(15) 0.0210(3) Uani 1.000000 .
C16 C 0.19216(15) 0.05018(14) 0.04335(14) 0.0204(3) Uani 1.000000 .
C3 C 0.18155(16) 0.67379(15) 0.17795(14) 0.0228(3) Uani 1.000000 .
C17 C 0.29889(16) -0.01268(14) 0.21665(14) 0.0218(3) Uani 1.000000 .
C13 C 0.32273(17) 0.43708(14) -0.00599(14) 0.0250(4) Uani 1.000000 .
C1 C 0.18927(16) 0.73637(15) 0.44148(15) 0.0234(3) Uani 1.000000 .
C14 C 0.40988(17) 0.25376(16) -0.09310(14) 0.0255(4) Uani 1.000000 .
C23 C 0.17474(18) 0.15301(19) 0.70807(15) 0.0331(4) Uani 1.000000 .
C24 C 0.41135(16) 0.22997(17) 0.59444(15) 0.0287(4) Uani 1.000000 .
C22 C 0.2994(2) 0.03793(17) 0.51333(18) 0.0410(5) Uani 1.000000 .
H5a H 0.41307(13) 0.59285(13) 0.41433(12) 0.0182(3) Uiso 1.000000 R
H5b H 0.36581(13) 0.47486(13) 0.47252(12) 0.0182(3) Uiso 1.000000 R
H2a H 0.09170(14) 0.62568(14) 0.37997(13) 0.0206(4) Uiso 1.000000 R
H2b H 0.15701(14) 0.56250(14) 0.48274(13) 0.0206(4) Uiso 1.000000 R
H8a H 0.67820(13) 0.32913(14) 0.22439(13) 0.0188(3) Uiso 1.000000 R
H8b H 0.66441(13) 0.21039(14) 0.30438(13) 0.0188(3) Uiso 1.000000 R
H4a H 0.33257(14) 0.69417(13) 0.25309(12) 0.0186(3) Uiso 1.000000 R
H4b H 0.35493(14) 0.57931(13) 0.19470(12) 0.0186(3) Uiso 1.000000 R
H19a H 0.0126(9) 0.3913(6) 0.0270(4) 0.0298(5) Uiso 1.000000 GR
H19b H 0.0092(9) 0.2536(4) 0.0322(4) 0.0298(5) Uiso 1.000000 GR
H19c H -0.10728(15) 0.3370(10) 0.07621(14) 0.0298(5) Uiso 1.000000 GR
H20a H 0.0012(7) 0.4307(6) 0.3382(5) 0.0298(5) Uiso 1.000000 GR
H20b H -0.0240(9) 0.50188(15) 0.2239(4) 0.0298(5) Uiso 1.000000 GR
H20c H -0.1222(2) 0.4252(5) 0.2868(8) 0.0298(5) Uiso 1.000000 GR
H6a H 0.54844(13) 0.40419(13) 0.38551(12) 0.0176(3) Uiso 1.000000 R
H6b H 0.52622(13) 0.49786(13) 0.28135(12) 0.0176(3) Uiso 1.000000 R
H12 H 0.22857(14) 0.30505(14) -0.03767(12) 0.0201(4) Uiso 1.000000 R
H15 H 0.37586(14) 0.03832(13) 0.06551(12) 0.0186(3) Uiso 1.000000 R
H21a H 0.14070(14) 0.36562(14) 0.51779(12) 0.0193(3) Uiso 1.000000 R
H21b H 0.09670(14) 0.26504(14) 0.46561(12) 0.0193(3) Uiso 1.000000 R
H18a H 0.0016(9) 0.0951(3) 0.2431(4) 0.0279(5) Uiso 1.000000 GR
H18b H 0.0244(8) 0.1390(6) 0.3514(4) 0.0279(5) Uiso 1.000000 GR
H18c H -0.1041(2) 0.1780(3) 0.3020(8) 0.0279(5) Uiso 1.000000 GR
H9a H 0.70292(14) 0.23300(15) 0.07625(15) 0.0271(4) Uiso 1.000000 R
H9b H 0.75479(14) 0.12305(15) 0.15932(15) 0.0271(4) Uiso 1.000000 R
H10a H 0.57268(14) 0.04403(15) 0.17857(15) 0.0252(4) Uiso 1.000000 R
H10b H 0.56543(14) 0.10704(15) 0.05776(15) 0.0252(4) Uiso 1.000000 R
H16a H 0.11432(16) 0.0712(10) 0.0839(5) 0.0306(5) Uiso 1.000000 GR
H16b H 0.1948(7) 0.1008(8) -0.0250(4) 0.0306(5) Uiso 1.000000 GR
H16c H 0.2005(6) -0.0320(3) 0.0312(9) 0.0306(5) Uiso 1.000000 GR
H3a H 0.20694(17) 0.7111(10) 0.1071(4) 0.0342(5) Uiso 1.000000 GR
H3b H 0.1381(6) 0.6086(2) 0.1715(9) 0.0342(5) Uiso 1.000000 GR
H3c H 0.1277(6) 0.7316(8) 0.2162(5) 0.0342(5) Uiso 1.000000 GR
H17a H 0.3700(6) -0.0048(8) 0.2525(4) 0.0327(5) Uiso 1.000000 GR
H17b H 0.2245(5) 0.0113(7) 0.2607(4) 0.0327(5) Uiso 1.000000 GR
H17c H 0.3020(11) -0.09464(18) 0.20541(15) 0.0327(5) Uiso 1.000000 GR
H13a H 0.2559(7) 0.4713(3) 0.0410(8) 0.0375(5) Uiso 1.000000 GR
H13b H 0.4006(5) 0.44050(17) 0.0216(9) 0.0375(5) Uiso 1.000000 GR
H13c H 0.3199(11) 0.4814(3) -0.0773(2) 0.0375(5) Uiso 1.000000 GR
H1a H 0.1962(11) 0.7907(3) 0.37566(17) 0.0351(5) Uiso 1.000000 GR
H1b H 0.1203(6) 0.7677(5) 0.4881(8) 0.0351(5) Uiso 1.000000 GR
H1c H 0.2643(6) 0.7271(2) 0.4773(9) 0.0351(5) Uiso 1.000000 GR
H14a H 0.49051(17) 0.2581(10) -0.0713(6) 0.0382(5) Uiso 1.000000 GR
H14b H 0.4017(7) 0.1716(4) -0.0957(7) 0.0382(5) Uiso 1.000000 GR
H14c H 0.4002(7) 0.2988(7) -0.1635(2) 0.0382(5) Uiso 1.000000 GR
H23a H 0.1569(11) 0.2257(3) 0.7405(5) 0.0496(6) Uiso 1.000000 GR
H23b H 0.0984(6) 0.1246(12) 0.70045(18) 0.0496(6) Uiso 1.000000 GR
H23c H 0.2254(5) 0.0935(9) 0.7533(4) 0.0496(6) Uiso 1.000000 GR
H24a H 0.4616(5) 0.2398(12) 0.5271(2) 0.0431(6) Uiso 1.000000 GR
H24b H 0.39506(17) 0.3045(6) 0.6241(10) 0.0431(6) Uiso 1.000000 GR
H24c H 0.4545(6) 0.1696(6) 0.6444(9) 0.0431(6) Uiso 1.000000 GR
H22a H 0.2242(2) 0.0082(7) 0.5044(12) 0.0614(8) Uiso 1.000000 GR
H22b H 0.3460(12) 0.0503(3) 0.4443(6) 0.0614(8) Uiso 1.000000 GR
H22c H 0.3482(12) -0.0193(5) 0.5619(6) 0.0614(8) Uiso 1.000000 GR

loop_
_atom_site_aniso_label
_atom_site_aniso_U_11
_atom_site_aniso_U_22
_atom_site_aniso_U_33
_atom_site_aniso_U_12
_atom_site_aniso_U_13
_atom_site_aniso_U_23
Co01 0.01086(9) 0.01258(10) 0.00969(10) -0.00341(7) -0.00007(7) -0.00248(7)
P1 0.01119(16) 0.01142(17) 0.01070(17) -0.00294(13) -0.00009(13) -0.00324(13)
Si1 0.01015(17) 0.01507(19) 0.0139(2) -0.00250(14) -0.00184(15) -0.00261(15)
Si2 0.0214(2) 0.0179(2) 0.0135(2) -0.00534(17) -0.00145(17) 0.00059(16)
N1 0.0106(5) 0.0136(6) 0.0138(6) -0.0032(4) -0.0006(5) -0.0054(5)
N3 0.0123(5) 0.0141(6) 0.0109(6) -0.0029(4) 0.0015(4) -0.0033(5)
N2 0.0101(5) 0.0135(6) 0.0116(6) -0.0021(4) -0.0010(4) -0.0043(5)
C5 0.0165(7) 0.0171(7) 0.0138(7) -0.0049(5) -0.0020(6) -0.0054(6)
C7 0.0098(6) 0.0121(6) 0.0128(7) -0.0020(5) -0.0003(5) -0.0001(5)
C2 0.0166(7) 0.0177(7) 0.0176(8) -0.0030(6) 0.0047(6) -0.0073(6)
C8 0.0108(6) 0.0189(7) 0.0177(7) -0.0015(5) -0.0008(5) -0.0043(6)
C4 0.0185(7) 0.0133(7) 0.0145(7) -0.0044(5) 0.0026(6) -0.0021(6)
C19 0.0173(7) 0.0226(8) 0.0206(8) -0.0034(6) -0.0062(6) -0.0022(6)
C20 0.0139(7) 0.0220(8) 0.0238(8) -0.0004(6) -0.0010(6) -0.0060(7)
C6 0.0133(6) 0.0162(7) 0.0166(7) -0.0042(5) -0.0023(5) -0.0064(6)
C12 0.0194(7) 0.0201(7) 0.0112(7) -0.0055(6) 0.0012(6) -0.0020(6)
C15 0.0168(7) 0.0140(7) 0.0170(7) -0.0032(5) 0.0011(6) -0.0067(6)
C21 0.0158(7) 0.0195(7) 0.0135(7) -0.0059(6) 0.0010(6) -0.0020(6)
C11 0.0116(6) 0.0148(7) 0.0158(7) -0.0007(5) -0.0004(5) -0.0054(6)
C18 0.0145(7) 0.0215(8) 0.0209(8) -0.0067(6) 0.0007(6) -0.0037(6)
C9 0.0114(7) 0.0277(9) 0.0298(9) -0.0006(6) 0.0016(6) -0.0122(7)
C10 0.0135(7) 0.0224(8) 0.0293(9) 0.0004(6) -0.0006(6) -0.0145(7)
C16 0.0229(8) 0.0200(8) 0.0219(8) -0.0083(6) -0.0001(6) -0.0106(6)
C3 0.0259(8) 0.0236(8) 0.0177(8) -0.0014(7) -0.0038(7) 0.0002(7)
C17 0.0272(8) 0.0135(7) 0.0242(9) -0.0031(6) -0.0011(7) -0.0012(6)
C13 0.0354(10) 0.0175(8) 0.0205(9) -0.0058(7) 0.0040(7) 0.0008(7)
C1 0.0249(8) 0.0198(8) 0.0266(9) -0.0054(6) 0.0075(7) -0.0115(7)
C14 0.0333(9) 0.0262(9) 0.0166(8) -0.0078(7) 0.0080(7) -0.0049(7)
C23 0.0345(10) 0.0407(11) 0.0206(9) -0.0080(9) -0.0001(8) 0.0084(8)
C24 0.0256(9) 0.0368(10) 0.0232(9) -0.0074(8) -0.0077(7) 0.0048(8)
C22 0.0602(14) 0.0238(10) 0.0380(12) 0.0009(9) -0.0097(11) -0.0050(9)

loop_
_atom_type_symbol
_atom_type_scat_dispersion_real
_atom_type_scat_dispersion_imag
_atom_type_scat_Cromer_Mann_a1
_atom_type_scat_Cromer_Mann_a2
_atom_type_scat_Cromer_Mann_a3
_atom_type_scat_Cromer_Mann_a4
_atom_type_scat_Cromer_Mann_b1
_atom_type_scat_Cromer_Mann_b2
_atom_type_scat_Cromer_Mann_b3
_atom_type_scat_Cromer_Mann_b4
_atom_type_scat_Cromer_Mann_c
_atom_type_scat_source
_atom_type_scat_dispersion_source
C 0.00347 0.00161 2.31000 1.02000 1.58860 0.86500 20.84390 10.20750 0.56870 51.65120 0.215599998832 'International Tables Volume C Table 6.1.1.4 (pp. 500-502)' 'Henke, Gullikson and Davis, At. Data and Nucl. Data Tables, 1993, 54, 2'
Co 0.35655 0.96576 12.28410 7.34090 4.00340 2.34880 4.27910 0.27840 13.53590 71.16920 1.01180005074 'International Tables Volume C Table 6.1.1.4 (pp. 500-502)' 'Henke, Gullikson and Davis, At. Data and Nucl. Data Tables, 1993, 54, 2'
H 0.00000 0.00000 0.49300 0.32291 0.14019 0.04081 10.51090 26.12570 3.14236 57.79970 0.0030380000826 'International Tables Volume C Table 6.1.1.4 (pp. 500-502)' 'Henke, Gullikson and Davis, At. Data and Nucl. Data Tables, 1993, 54, 2'
N 0.00653 0.00323 12.21260 3.13220 2.01250 1.16630 0.00570 9.89330 28.99750 0.58260 -11.5290002823 'International Tables Volume C Table 6.1.1.4 (pp. 500-502)' 'Henke, Gullikson and Davis, At. Data and Nucl. Data Tables, 1993, 54, 2'
P 0.10434 0.09671 6.43450 4.17910 1.78000 1.49080 1.90670 27.15700 0.52600 68.16450 1.11489999294 'International Tables Volume C Table 6.1.1.4 (pp. 500-502)' 'Henke, Gullikson and Davis, At. Data and Nucl. Data Tables, 1993, 54, 2'
Si 0.08192 0.07060 6.29150 3.03530 1.98910 1.54100 2.43860 32.33370 0.67850 81.69370 1.14069998264 'International Tables Volume C Table 6.1.1.4 (pp. 500-502)' 'Henke, Gullikson and Davis, At. Data and Nucl. Data Tables, 1993, 54, 2'

loop_
_geom_angle_atom_site_label_1
_geom_angle_atom_site_label_2
_geom_angle_atom_site_label_3
_geom_angle
N3 Co01 N1 79.67(5)
N2 Co01 N1 100.30(5)
N2 Co01 N3 130.32(5)
C21 Co01 N1 127.01(5)
C21 Co01 N3 104.76(5)
C21 Co01 N2 113.27(5)
C12 P1 N2 109.46(7)
C15 P1 N2 116.22(7)
C15 P1 C12 104.85(7)
C11 P1 N2 114.49(6)
C11 P1 C12 108.01(7)
C11 P1 C15 103.07(7)
C19 Si1 N2 114.48(7)
C20 Si1 N2 109.99(6)
C20 Si1 C19 103.78(7)
C18 Si1 N2 111.87(6)
C18 Si1 C19 108.89(7)
C18 Si1 C20 107.30(8)
C23 Si2 C21 112.18(8)
C24 Si2 C21 111.83(8)
C24 Si2 C23 106.26(9)
C22 Si2 C21 111.42(8)
C22 Si2 C23 107.89(10)
C22 Si2 C24 106.96(10)
C7 N1 Co01 125.12(9)
C6 N1 Co01 115.22(9)
C6 N1 C7 119.41(11)
C5 N3 Co01 94.10(8)
C2 N3 Co01 115.47(9)
C2 N3 C5 109.67(11)
C4 N3 Co01 114.57(9)
C4 N3 C5 109.28(11)
C4 N3 C2 112.11(11)
P1 N2 Co01 118.74(6)
Si1 N2 Co01 111.11(6)
Si1 N2 P1 130.02(7)
C6 C5 N3 111.82(11)
H5a C5 N3 109.25(7)
H5a C5 C6 109.25(7)
H5b C5 N3 109.25(8)
H5b C5 C6 109.25(8)
H5b C5 H5a 107.9
C8 C7 N1 123.36(12)
C11 C7 N1 126.67(13)
C11 C7 C8 109.89(12)
C1 C2 N3 116.47(12)
H2a C2 N3 108.17(7)
H2a C2 C1 108.17(9)
H2b C2 N3 108.17(8)
H2b C2 C1 108.17(9)
H2b C2 H2a 107.3
C9 C8 C7 103.84(11)
H8a C8 C7 110.99(8)
H8a C8 C9 110.99(9)
H8b C8 C7 110.99(8)
H8b C8 C9 110.99(9)
H8b C8 H8a 109.0
C3 C4 N3 114.15(13)
H4a C4 N3 108.72(7)
H4a C4 C3 108.72(9)
H4b C4 N3 108.72(7)
H4b C4 C3 108.72(9)
H4b C4 H4a 107.6
H19a C19 Si1 109.5
H19b C19 Si1 109.5
H19b C19 H19a 109.5
H19c C19 Si1 109.5
H19c C19 H19a 109.5
H19c C19 H19b 109.5
H20a C20 Si1 109.5
H20b C20 Si1 109.5
H20b C20 H20a 109.5
H20c C20 Si1 109.5
H20c C20 H20a 109.5
H20c C20 H20b 109.5
C5 C6 N1 107.99(11)
H6a C6 N1 110.11(8)
H6a C6 C5 110.11(8)
H6b C6 N1 110.11(8)
H6b C6 C5 110.11(8)
H6b C6 H6a 108.4
C13 C12 P1 109.45(11)
C14 C12 P1 114.13(11)
C14 C12 C13 109.77(13)
H12 C12 P1 107.76(5)
H12 C12 C13 107.76(9)
H12 C12 C14 107.76(9)
C16 C15 P1 116.52(11)
C17 C15 P1 110.06(10)
C17 C15 C16 111.19(13)
H15 C15 P1 106.11(5)
H15 C15 C16 106.11(8)
H15 C15 C17 106.11(9)
Si2 C21 Co01 119.40(8)
H21a C21 Co01 107.47(4)
H21a C21 Si2 107.47(5)
H21b C21 Co01 107.47(4)
H21b C21 Si2 107.47(5)
H21b C21 H21a 107.0
C7 C11 P1 126.58(11)
C10 C11 P1 123.51(10)
C10 C11 C7 109.84(12)
H18a C18 Si1 109.5
H18b C18 Si1 109.5
H18b C18 H18a 109.5
H18c C18 Si1 109.5
H18c C18 H18a 109.5
H18c C18 H18b 109.5
C10 C9 C8 104.39(13)
H9a C9 C8 110.88(9)
H9a C9 C10 110.88(10)
H9b C9 C8 110.88(8)
H9b C9 C10 110.88(9)
H9b C9 H9a 108.9
C9 C10 C11 102.48(12)
H10a C10 C11 111.27(9)
H10a C10 C9 111.27(10)
H10b C10 C11 111.27(8)
H10b C10 C9 111.27(9)
H10b C10 H10a 109.2
H16a C16 C15 109.5
H16b C16 C15 109.5
H16b C16 H16a 109.5
H16c C16 C15 109.5
H16c C16 H16a 109.5
H16c C16 H16b 109.5
H3a C3 C4 109.5
H3b C3 C4 109.5
H3b C3 H3a 109.5
H3c C3 C4 109.5
H3c C3 H3a 109.5
H3c C3 H3b 109.5
H17a C17 C15 109.5
H17b C17 C15 109.5
H17b C17 H17a 109.5
H17c C17 C15 109.5
H17c C17 H17a 109.5
H17c C17 H17b 109.5
H13a C13 C12 109.5
H13b C13 C12 109.5
H13b C13 H13a 109.5
H13c C13 C12 109.5
H13c C13 H13a 109.5
H13c C13 H13b 109.5
H1a C1 C2 109.5
H1b C1 C2 109.5
H1b C1 H1a 109.5
H1c C1 C2 109.5
H1c C1 H1a 109.5
H1c C1 H1b 109.5
H14a C14 C12 109.5
H14b C14 C12 109.5
H14b C14 H14a 109.5
H14c C14 C12 109.5
H14c C14 H14a 109.5
H14c C14 H14b 109.5
H23a C23 Si2 109.5
H23b C23 Si2 109.5
H23b C23 H23a 109.5
H23c C23 Si2 109.5
H23c C23 H23a 109.5
H23c C23 H23b 109.5
H24a C24 Si2 109.5
H24b C24 Si2 109.5
H24b C24 H24a 109.5
H24c C24 Si2 109.5
H24c C24 H24a 109.5
H24c C24 H24b 109.5
H22a C22 Si2 109.5
H22b C22 Si2 109.5
H22b C22 H22a 109.5
H22c C22 Si2 109.5
H22c C22 H22a 109.5
H22c C22 H22b 109.5

loop_
_geom_bond_atom_site_label_1
_geom_bond_atom_site_label_2
_geom_bond_distance
Co01 N1 1.9588(12)
Co01 N3 2.2455(12)
Co01 N2 2.0681(11)
Co01 C21 2.0503(15)
P1 N2 1.6137(12)
P1 C12 1.8409(15)
P1 C15 1.8414(15)
P1 C11 1.7584(14)
Si1 N2 1.7302(12)
Si1 C19 1.8765(16)
Si1 C20 1.8809(16)
Si1 C18 1.8759(16)
Si2 C21 1.8403(16)
Si2 C23 1.8863(19)
Si2 C24 1.8800(17)
Si2 C22 1.868(2)
N1 C7 1.3328(18)
N1 C6 1.4551(17)
N3 C5 1.4876(18)
N3 C2 1.4887(19)
N3 C4 1.4886(19)
C5 C6 1.524(2)
C5 H5a 0.9700
C5 H5b 0.9700
C7 C8 1.5216(19)
C7 C11 1.3842(19)
C2 C1 1.529(2)
C2 H2a 0.9700
C2 H2b 0.9700
C8 C9 1.528(2)
C8 H8a 0.9700
C8 H8b 0.9700
C4 C3 1.514(2)
C4 H4a 0.9700
C4 H4b 0.9700
C19 H19a 0.9600
C19 H19b 0.9600
C19 H19c 0.9600
C20 H20a 0.9600
C20 H20b 0.9600
C20 H20c 0.9600
C6 H6a 0.9700
C6 H6b 0.9700
C12 C13 1.534(2)
C12 C14 1.533(2)
C12 H12 0.9800
C15 C16 1.535(2)
C15 C17 1.529(2)
C15 H15 0.9800
C21 H21a 0.9700
C21 H21b 0.9700
C11 C10 1.522(2)
C18 H18a 0.9600
C18 H18b 0.9600
C18 H18c 0.9600
C9 C10 1.539(2)
C9 H9a 0.9700
C9 H9b 0.9700
C10 H10a 0.9700
C10 H10b 0.9700
C16 H16a 0.9600
C16 H16b 0.9600
C16 H16c 0.9600
C3 H3a 0.9600
C3 H3b 0.9600
C3 H3c 0.9600
C17 H17a 0.9600
C17 H17b 0.9600
C17 H17c 0.9600
C13 H13a 0.9600
C13 H13b 0.9600
C13 H13c 0.9600
C1 H1a 0.9600
C1 H1b 0.9600
C1 H1c 0.9600
C14 H14a 0.9600
C14 H14b 0.9600
C14 H14c 0.9600
C23 H23a 0.9600
C23 H23b 0.9600
C23 H23c 0.9600
C24 H24a 0.9600
C24 H24b 0.9600
C24 H24c 0.9600
C22 H22a 0.9600
C22 H22b 0.9600
C22 H22c 0.9600
